data_1537099
loop_
_publ_author_name
'Zhuraleva, M.A.'
'Kannewurf, C.R.'
'Salvador, J.'
'Ireland, J.'
'Mahanti, S.D.'
'Bilc, D.'
'Kanatzidis, M.G.'

_publ_section_title
;
 Intermetallics as zintl phases: Yb2Ga4Ge6 and RE3Ga4Ge6 (RE= Yb, Eu):
 Structural response of a [Ga4Ge6]4- framework to reduction by two
 electrons
;
_journal_name_full 'Chemistry - A European Journal'
_journal_page_first 3197
_journal_page_last 3208
_journal_volume 10
_journal_year 2004
_chemical_formula_sum 'Ga4 Ge6 Yb2'
_space_group_IT_number 36
_symmetry_space_group_name_Hall 'C 2c -2'
_symmetry_space_group_name_H-M 'C m c 21'
_cell_angle_alpha 90
_cell_angle_beta 90
_cell_angle_gamma 90
_cell_formula_units_Z 4
_cell_length_a 4.1698
_cell_length_b 23.254
_cell_length_c 10.7299
_cell_volume 1040.420
_citation_journal_id_ASTM CEUJED
_cod_data_source_file Zhuraleva_CEUJED_2004_1290.cif
_cod_data_source_block Ga4Ge6Yb2
_cod_original_cell_volume 1040.42
_cod_database_code 1537099

loop_
_symmetry_equiv_pos_as_xyz
x,y,z
-x,-y,z+1/2
-x,y,z
x,-y,z+1/2
x+1/2,y+1/2,z
-x+1/2,-y+1/2,z+1/2
-x+1/2,y+1/2,z
x+1/2,-y+1/2,z+1/2

loop_
_atom_site_label
_atom_site_type_symbol
_atom_site_fract_x
_atom_site_fract_y
_atom_site_fract_z
_atom_site_occupancy
_atom_site_U_iso_or_equiv
Ge6 Ge 0 0.70487 0.28776 1 0.0
Ge4 Ge 0 0.22262 0.60736 1 0.0
Ge5 Ge 0 0.41244 0.46261 1 0.0
Ga1 Ga 0 0.25012 -0.00018 1 0.0
Yb2 Yb 0 0.30057 0.31301 1 0.0
Ge2 Ge 0 0.42852 0.22552 1 0.0
Ga2 Ga 0 0.1497 0.25402 1 0.0
Ga3 Ga 0 0.51429 0.37899 1 0.0
Ge3 Ge 0 0.07088 0.40786 1 0.0
Yb1 Yb 0 0.01873 0.13081 1 0.0
Ga4 Ga 0 0.11439 0.62873 1 0.0
Ge1 Ge 0 0.14105 0.02132 1 0.0
